data_7206444
loop_
_publ_author_name
'Nagakubo, Junki'
'Ashizawa, Minoru'
'Kawamoto, Tadashi'
'Tanioka, Akihiko'
'Mori, Takehiko'

_publ_section_title
;
 Stabilization of organic field-effect transistors by tert-butyl groups
 in dibenzotetrathiafulvalene derivatives.
;
_journal_issue 32
_journal_name_full 'Physical chemistry chemical physics : PCCP'
_journal_page_first 14370
_journal_page_last 14377
_journal_paper_doi 10.1039/c1cp21507h
_journal_volume 13
_journal_year 2011
_chemical_formula_moiety 'C18 H20 S6 '
_chemical_formula_sum 'C18 H20 S6'
_chemical_formula_weight 428.72
_space_group_IT_number 14
_symmetry_cell_setting monoclinic
_symmetry_Int_Tables_number 14
_symmetry_space_group_name_Hall '-P 2yn'
_symmetry_space_group_name_H-M 'P 1 21/n 1'
_cell_angle_alpha 90.0000
_cell_angle_beta 94.23(3)
_cell_angle_gamma 90.0000
_cell_formula_units_Z 4
_cell_length_a 18.922(7)
_cell_length_b 17.118(9)
_cell_length_c 6.284(3)
_cell_measurement_reflns_used 25
_cell_measurement_temperature 293.1
_cell_measurement_theta_max 15.0
_cell_measurement_theta_min 12.5
_cell_volume 2029.9(16)
_computing_cell_refinement WinAFC
_computing_data_collection WinAFC
_computing_data_reduction CrystalStructure
_computing_publication_material 'CrystalStructure 3.8'
_computing_structure_refinement CRYSTALS
_computing_structure_solution SIR92
_diffrn_ambient_temperature 298
_diffrn_measured_fraction_theta_full 1.000
_diffrn_measured_fraction_theta_max 1.000
_diffrn_measurement_device_type 'Rigaku AFC7R'
_diffrn_measurement_method \w-2\q
_diffrn_radiation_type 'Mo K\a'
_diffrn_radiation_wavelength 0.71069
_diffrn_reflns_av_R_equivalents 0.177
_diffrn_reflns_limit_h_max 26
_diffrn_reflns_limit_h_min -26
_diffrn_reflns_limit_k_max 24
_diffrn_reflns_limit_k_min 0
_diffrn_reflns_limit_l_max 8
_diffrn_reflns_limit_l_min 0
_diffrn_reflns_number 6414
_diffrn_reflns_theta_full 27.50
_diffrn_reflns_theta_max 27.50
_diffrn_standards_decay_% 0.00
_diffrn_standards_interval_count 0
_diffrn_standards_number 3
_exptl_absorpt_coefficient_mu 0.672
_exptl_absorpt_correction_type none
_exptl_crystal_colour colorless
_exptl_crystal_density_diffrn 1.403
_exptl_crystal_density_method 'not measured'
_exptl_crystal_description prismatic
_exptl_crystal_F_000 896.00
_exptl_crystal_size_max 0.20
_exptl_crystal_size_mid 0.20
_exptl_crystal_size_min 0.20
_refine_diff_density_max 1.35
_refine_diff_density_min -1.25
_refine_ls_extinction_method none
_refine_ls_goodness_of_fit_ref 1.043
_refine_ls_hydrogen_treatment refall
_refine_ls_number_parameters 239
_refine_ls_number_reflns 5067
_refine_ls_R_factor_gt 0.0736
_refine_ls_shift/su_max 0.0000
_refine_ls_structure_factor_coef Fsqd
_refine_ls_weighting_details 'w = 1/[0.0010Fo^2^ + 3.0000\s(Fo^2^) + 0.5000]/(4Fo^2^)'
_refine_ls_weighting_scheme calc
_refine_ls_wR_factor_ref 0.1815
_reflns_number_gt 3170
_reflns_number_total 4671
_reflns_threshold_expression F^2^>2.0\s(F^2^)
_cod_data_source_file c1cp21507h.txt
_cod_data_source_block '_2'
_cod_original_formula_sum 'C18 H20 S6 '
_cod_database_code 7206444

loop_
_symmetry_equiv_pos_site_id
_symmetry_equiv_pos_as_xyz
1 +X,+Y,+Z
2 1/2-X,1/2+Y,1/2-Z
3 -X,-Y,-Z
4 1/2+X,1/2-Y,1/2+Z

loop_
_atom_site_label
_atom_site_type_symbol
_atom_site_fract_x
_atom_site_fract_y
_atom_site_fract_z
_atom_site_U_iso_or_equiv
_atom_site_adp_type
_atom_site_occupancy
_atom_site_symmetry_multiplicity
_atom_site_calc_flag
_atom_site_refinement_flags
S(1) S 1.00370(6) 0.09124(7) 0.26602(19) 0.0550(3) Uani 1.00 1 d .
S(2) S 0.94996(6) 0.11620(8) -0.18766(19) 0.0580(3) Uani 1.00 1 d .
S(3) S 0.86814(6) -0.01580(8) 0.33996(19) 0.0555(3) Uani 1.00 1 d .
S(4) S 0.81324(6) 0.01113(8) -0.11211(19) 0.0571(3) Uani 1.00 1 d .
S(5) S 1.12177(11) 0.20571(12) 0.2060(3) 0.0720(7) Uani 0.66 1 d P
S(6) S 1.07013(10) 0.23089(12) -0.2391(3) 0.0661(6) Uani 0.64 1 d P
S(7) S 0.72723(9) -0.09103(11) 0.4259(3) 0.0608(5) Uani 0.69 1 d P
S(8) S 0.67371(12) -0.06009(15) -0.0127(4) 0.0794(8) Uani 0.61 1 d P
C(1) C 0.9363(2) 0.0743(2) 0.0622(6) 0.0410(11) Uani 1.00 1 d .
C(2) C 0.8803(2) 0.0293(2) 0.0909(6) 0.0397(10) Uani 1.00 1 d .
C(3) C 1.0491(2) 0.1563(2) 0.1152(7) 0.0461(12) Uani 1.00 1 d .
C(4) C 1.0250(2) 0.1688(2) -0.0902(7) 0.0477(12) Uani 1.00 1 d .
C(5) C 0.7816(2) -0.0453(2) 0.2634(7) 0.0467(12) Uani 1.00 1 d .
C(6) C 0.7559(2) -0.0321(2) 0.0614(7) 0.0483(12) Uani 1.00 1 d .
C(7) C 1.1273(2) 0.2471(2) -0.0323(7) 0.0486(12) Uani 1.00 1 d .
C(8) C 0.6637(2) -0.0948(2) 0.2269(7) 0.0530(13) Uani 1.00 1 d .
C(9) C 1.1856(2) 0.3080(2) -0.0542(8) 0.0625(15) Uani 1.00 1 d .
C(10) C 0.5920(2) -0.1302(3) 0.2699(9) 0.0727(17) Uani 1.00 1 d .
C(11) C 1.1623(3) 0.3842(3) 0.0353(13) 0.106(2) Uani 1.00 1 d .
C(12) C 0.5701(4) -0.1887(7) 0.1240(17) 0.265(6) Uani 1.00 1 d .
C(13) C 1.2539(2) 0.2821(4) 0.0802(13) 0.120(2) Uani 1.00 1 d .
C(14) C 0.5929(7) -0.1660(13) 0.4726(18) 0.406(9) Uani 1.00 1 d .
C(15) C 1.2040(4) 0.3146(4) -0.2844(12) 0.151(3) Uani 1.00 1 d .
C(16) C 0.5419(5) -0.0728(6) 0.274(4) 0.418(10) Uani 1.00 1 d .
H(1) H 1.1378 0.4132 -0.0758 0.129 Uiso 1.00 1 c R
H(2) H 1.2024 0.4130 0.0911 0.129 Uiso 1.00 1 c R
H(3) H 1.1317 0.3747 0.1456 0.129 Uiso 1.00 1 c R
H(4) H 0.5425 -0.1631 0.0126 0.325 Uiso 1.00 1 c R
H(5) H 0.5421 -0.2270 0.1876 0.325 Uiso 1.00 1 c R
H(6) H 0.6097 -0.2132 0.0672 0.325 Uiso 1.00 1 c R
H(7) H 1.2528 0.3035 0.2195 0.144 Uiso 1.00 1 c R
H(8) H 1.2946 0.3007 0.0165 0.144 Uiso 1.00 1 c R
H(9) H 1.2556 0.2267 0.0889 0.144 Uiso 1.00 1 c R
H(10) H 0.6052 -0.2184 0.4423 0.486 Uiso 1.00 1 c R
H(11) H 0.5486 -0.1651 0.5345 0.486 Uiso 1.00 1 c R
H(12) H 0.6283 -0.1438 0.5694 0.486 Uiso 1.00 1 c R
H(13) H 1.2411 0.2787 -0.3058 0.185 Uiso 1.00 1 c R
H(14) H 1.2194 0.3661 -0.3125 0.185 Uiso 1.00 1 c R
H(15) H 1.1639 0.3023 -0.3784 0.185 Uiso 1.00 1 c R
H(16) H 0.5450 -0.0648 0.4235 0.517 Uiso 1.00 1 c R
H(17) H 0.4952 -0.0891 0.2275 0.517 Uiso 1.00 1 c R
H(18) H 0.5524 -0.0253 0.2042 0.517 Uiso 1.00 1 c R

loop_
_atom_site_aniso_label
_atom_site_aniso_U_11
_atom_site_aniso_U_22
_atom_site_aniso_U_33
_atom_site_aniso_U_12
_atom_site_aniso_U_13
_atom_site_aniso_U_23
S(1) 0.0515(6) 0.0659(7) 0.0465(6) -0.0117(5) -0.0043(5) 0.0041(5)
S(2) 0.0594(7) 0.0688(8) 0.0454(6) -0.0235(6) 0.0017(5) 0.0108(5)
S(3) 0.0490(6) 0.0723(8) 0.0456(6) -0.0080(5) 0.0060(5) 0.0146(6)
S(4) 0.0476(6) 0.0790(8) 0.0442(6) -0.0187(6) -0.0005(5) 0.0082(6)
S(5) 0.0610(12) 0.0669(13) 0.0892(16) -0.0147(10) 0.0142(11) -0.0014(12)
S(6) 0.0551(11) 0.0579(12) 0.0858(16) -0.0136(9) 0.0082(10) -0.0037(11)
S(7) 0.0519(10) 0.0570(11) 0.0750(13) -0.0120(8) 0.0155(9) -0.0019(9)
S(8) 0.0646(14) 0.0803(17) 0.0970(19) -0.0221(12) 0.0305(13) 0.0026(14)
C(1) 0.037(2) 0.047(2) 0.040(2) -0.0037(18) 0.0042(18) 0.0005(19)
C(2) 0.039(2) 0.044(2) 0.036(2) -0.0024(17) 0.0063(17) 0.0010(18)
C(3) 0.037(2) 0.041(2) 0.061(2) -0.0002(17) 0.004(2) -0.008(2)
C(4) 0.042(2) 0.043(2) 0.060(2) -0.0024(18) 0.013(2) -0.001(2)
C(5) 0.043(2) 0.042(2) 0.057(2) -0.0009(18) 0.017(2) 0.004(2)
C(6) 0.039(2) 0.047(2) 0.059(2) -0.0052(18) 0.010(2) -0.002(2)
C(7) 0.047(2) 0.044(2) 0.056(2) -0.0034(19) 0.011(2) -0.003(2)
C(8) 0.054(2) 0.052(2) 0.054(2) -0.012(2) 0.014(2) -0.006(2)
C(9) 0.057(2) 0.055(2) 0.077(3) -0.020(2) 0.011(2) -0.010(2)
C(10) 0.062(3) 0.082(3) 0.078(3) -0.033(2) 0.029(2) -0.007(3)
C(11) 0.081(3) 0.054(3) 0.188(8) -0.018(2) 0.028(4) -0.016(4)
C(12) 0.178(8) 0.395(16) 0.240(11) -0.235(10) 0.141(8) -0.210(12)
C(13) 0.061(3) 0.111(5) 0.188(8) -0.030(3) 0.002(4) -0.016(5)
C(14) 0.267(13) 0.81(3) 0.138(9) -0.414(19) -0.011(10) 0.099(16)
C(15) 0.176(7) 0.166(7) 0.121(6) -0.121(6) 0.068(6) -0.015(5)
C(16) 0.124(7) 0.135(8) 1.03(4) -0.002(6) 0.305(16) 0.028(17)

loop_
_atom_type_symbol
_atom_type_description
_atom_type_scat_dispersion_real
_atom_type_scat_dispersion_imag
_atom_type_scat_source
S S 0.125 0.123
;
International Tables for Crystallography
(1992, Vol. C, Tables 4.2.6.8 and 6.1.1.4)
;
C C 0.003 0.002
;
International Tables for Crystallography
(1992, Vol. C, Tables 4.2.6.8 and 6.1.1.4)
;
H H 0.000 0.000
;
International Tables for Crystallography
(1992, Vol. C, Table 6.1.1.4)
;

loop_
_geom_angle_atom_site_label_1
_geom_angle_atom_site_label_2
_geom_angle_atom_site_label_3
_geom_angle
_geom_angle_publ_flag
C(1) S(1) C(3) 93.97(19) yes
C(1) S(2) C(4) 93.8(2) yes
C(2) S(3) C(5) 93.6(2) yes
C(2) S(4) C(6) 94.0(2) yes
C(3) S(5) C(7) 90.7(2) yes
C(4) S(6) C(7) 89.9(2) yes
C(5) S(7) C(8) 90.1(2) yes
C(6) S(8) C(8) 90.9(2) yes
S(1) C(1) S(2) 115.8(2) yes
S(1) C(1) C(2) 122.4(3) yes
S(2) C(1) C(2) 121.7(3) yes
S(3) C(2) S(4) 115.4(2) yes
S(3) C(2) C(1) 121.8(3) yes
S(4) C(2) C(1) 122.8(3) yes
S(1) C(3) S(5) 124.4(2) yes
S(1) C(3) C(4) 118.6(3) yes
S(5) C(3) C(4) 117.0(3) yes
S(2) C(4) S(6) 124.0(2) yes
S(2) C(4) C(3) 117.3(3) yes
S(6) C(4) C(3) 118.7(3) yes
S(3) C(5) S(7) 124.5(2) yes
S(3) C(5) C(6) 118.5(3) yes
S(7) C(5) C(6) 117.0(3) yes
S(4) C(6) S(8) 123.7(2) yes
S(4) C(6) C(5) 117.4(3) yes
S(8) C(6) C(5) 118.8(3) yes
S(5) C(7) S(6) 123.7(2) yes
S(5) C(7) C(9) 117.6(3) yes
S(6) C(7) C(9) 118.5(3) yes
S(7) C(8) S(8) 123.2(2) yes
S(7) C(8) C(10) 118.8(3) yes
S(8) C(8) C(10) 118.0(3) yes
C(7) C(9) C(11) 109.0(4) yes
C(7) C(9) C(13) 109.4(4) yes
C(7) C(9) C(15) 110.8(4) yes
C(11) C(9) C(13) 107.4(4) yes
C(11) C(9) C(15) 112.8(5) yes
C(13) C(9) C(15) 107.4(5) yes
C(8) C(10) C(12) 113.1(5) yes
C(8) C(10) C(14) 112.3(7) yes
C(8) C(10) C(16) 110.1(6) yes
C(12) C(10) C(14) 105.4(10) yes
C(12) C(10) C(16) 110.7(9) yes
C(14) C(10) C(16) 105.0(13) yes
C(9) C(11) H(1) 108.7 no
C(9) C(11) H(2) 110.0 no
C(9) C(11) H(3) 109.7 no
H(1) C(11) H(2) 109.5 no
H(1) C(11) H(3) 109.5 no
H(2) C(11) H(3) 109.5 no
C(10) C(12) H(4) 105.9 no
C(10) C(12) H(5) 111.4 no
C(10) C(12) H(6) 111.0 no
H(4) C(12) H(5) 109.5 no
H(4) C(12) H(6) 109.5 no
H(5) C(12) H(6) 109.5 no
C(9) C(13) H(7) 108.5 no
C(9) C(13) H(8) 110.1 no
C(9) C(13) H(9) 109.8 no
H(7) C(13) H(8) 109.5 no
H(7) C(13) H(9) 109.5 no
H(8) C(13) H(9) 109.5 no
C(10) C(14) H(10) 102.4 no
C(10) C(14) H(11) 114.2 no
C(10) C(14) H(12) 111.5 no
H(10) C(14) H(11) 109.5 no
H(10) C(14) H(12) 109.5 no
H(11) C(14) H(12) 109.5 no
C(9) C(15) H(13) 108.1 no
C(9) C(15) H(14) 110.0 no
C(9) C(15) H(15) 110.3 no
H(13) C(15) H(14) 109.5 no
H(13) C(15) H(15) 109.5 no
H(14) C(15) H(15) 109.5 no
C(10) C(16) H(16) 97.3 no
C(10) C(16) H(17) 114.4 no
C(10) C(16) H(18) 115.9 no
H(16) C(16) H(17) 109.5 no
H(16) C(16) H(18) 109.5 no
H(17) C(16) H(18) 109.5 no

loop_
_geom_bond_atom_site_label_1
_geom_bond_atom_site_label_2
_geom_bond_distance
_geom_bond_publ_flag
S(1) C(1) 1.764(3) yes
S(1) C(3) 1.731(4) yes
S(2) C(1) 1.763(4) yes
S(2) C(4) 1.753(4) yes
S(3) C(2) 1.775(4) yes
S(3) C(5) 1.747(4) yes
S(4) C(2) 1.760(3) yes
S(4) C(6) 1.757(4) yes
S(5) C(3) 1.679(4) yes
S(5) C(7) 1.667(5) yes
S(6) C(4) 1.689(4) yes
S(6) C(7) 1.652(4) yes
S(7) C(5) 1.694(4) yes
S(7) C(8) 1.671(4) yes
S(8) C(6) 1.662(4) yes
S(8) C(8) 1.643(5) yes
C(1) C(2) 1.332(5) yes
C(3) C(4) 1.353(6) yes
C(5) C(6) 1.344(6) yes
C(7) C(9) 1.530(6) yes
C(8) C(10) 1.528(7) yes
C(9) C(11) 1.500(7) yes
C(9) C(13) 1.555(7) yes
C(9) C(15) 1.517(9) yes
C(10) C(12) 1.399(13) yes
C(10) C(14) 1.412(15) yes
C(10) C(16) 1.369(11) yes
C(11) H(1) 0.950 no
C(11) H(2) 0.950 no
C(11) H(3) 0.950 no
C(12) H(4) 0.950 no
C(12) H(5) 0.950 no
C(12) H(6) 0.950 no
C(13) H(7) 0.950 no
C(13) H(8) 0.950 no
C(13) H(9) 0.950 no
C(14) H(10) 0.950 no
C(14) H(11) 0.950 no
C(14) H(12) 0.950 no
C(15) H(13) 0.950 no
C(15) H(14) 0.950 no
C(15) H(15) 0.950 no
C(16) H(16) 0.950 no
C(16) H(17) 0.950 no
C(16) H(18) 0.950 no

loop_
_geom_contact_atom_site_label_1
_geom_contact_atom_site_label_2
_geom_contact_distance
_geom_contact_site_symmetry_2
S(1) S(3) 3.5770(16) 3_756
S(3) S(1) 3.5770(16) 3_756
S(1) H(5) 3.249 2_655
S(2) H(10) 3.424 2_655
S(4) H(2) 2.998 4_454
S(4) H(7) 3.511 4_454
S(4) H(14) 3.407 4_455
S(5) H(5) 3.419 2_655
S(5) H(15) 3.144 1_556
S(6) H(4) 3.201 2_654
S(6) H(5) 3.477 2_654
S(6) H(11) 3.209 2_655
S(7) H(1) 3.482 4_455
S(7) H(2) 3.264 4_455
S(7) H(13) 3.364 3_755
S(8) H(9) 3.202 3_755
S(8) H(12) 3.059 1_554
C(3) H(5) 2.969 2_655
C(4) H(5) 3.416 2_655
C(4) H(10) 3.317 2_655
C(4) H(11) 3.197 2_655
C(5) H(2) 3.473 4_455
C(5) H(14) 3.306 4_455
C(6) H(9) 3.466 3_755
C(6) H(14) 3.043 4_455
C(8) H(1) 3.395 4_455
C(8) H(9) 3.438 3_755
C(11) H(17) 3.461 2_655
C(12) H(8) 3.368 3_755
C(13) H(6) 3.045 3_755
C(14) H(4) 3.593 1_556
C(15) H(7) 3.321 1_554
C(16) H(1) 3.376 4_455
C(16) H(3) 3.477 2_645
C(16) H(16) 3.512 3_656
H(1) S(7) 3.482 4_554
H(1) C(8) 3.395 4_554
H(1) C(16) 3.376 4_554
H(1) H(16) 3.133 4_554
H(1) H(17) 3.455 2_655
H(1) H(18) 2.806 4_554
H(2) S(4) 2.998 4_555
H(2) S(7) 3.264 4_554
H(2) C(5) 3.473 4_554
H(3) C(16) 3.477 2_655
H(3) H(11) 3.580 2_655
H(3) H(15) 3.254 1_556
H(3) H(16) 3.496 2_655
H(3) H(17) 2.659 2_655
H(4) S(6) 3.201 2_644
H(4) C(14) 3.593 1_554
H(4) H(11) 3.016 1_554
H(4) H(12) 3.343 1_554
H(5) S(1) 3.249 2_645
H(5) S(5) 3.419 2_645
H(5) S(6) 3.477 2_644
H(5) C(3) 2.969 2_645
H(5) C(4) 3.416 2_645
H(6) C(13) 3.045 3_755
H(6) H(8) 2.438 3_755
H(6) H(9) 2.808 3_755
H(6) H(11) 3.557 1_554
H(6) H(12) 3.389 1_554
H(6) H(13) 3.295 3_755
H(7) S(4) 3.511 4_555
H(7) C(15) 3.321 1_556
H(7) H(13) 3.037 1_556
H(7) H(14) 3.236 1_556
H(7) H(15) 3.137 1_556
H(8) C(12) 3.368 3_755
H(8) H(6) 2.438 3_755
H(9) S(8) 3.202 3_755
H(9) C(6) 3.466 3_755
H(9) C(8) 3.438 3_755
H(9) H(6) 2.808 3_755
H(9) H(12) 3.279 3_756
H(10) S(2) 3.424 2_645
H(10) C(4) 3.317 2_645
H(10) H(13) 3.260 3_755
H(11) S(6) 3.209 2_645
H(11) C(4) 3.197 2_645
H(11) H(3) 3.580 2_645
H(11) H(4) 3.016 1_556
H(11) H(6) 3.557 1_556
H(12) S(8) 3.059 1_556
H(12) H(4) 3.343 1_556
H(12) H(6) 3.389 1_556
H(12) H(9) 3.279 3_756
H(13) S(7) 3.364 3_755
H(13) H(6) 3.295 3_755
H(13) H(7) 3.037 1_554
H(13) H(10) 3.260 3_755
H(14) S(4) 3.407 4_554
H(14) C(5) 3.306 4_554
H(14) C(6) 3.043 4_554
H(14) H(7) 3.236 1_554
H(15) S(5) 3.144 1_554
H(15) H(3) 3.254 1_554
H(15) H(7) 3.137 1_554
H(16) C(16) 3.512 3_656
H(16) H(1) 3.133 4_455
H(16) H(3) 3.496 2_645
H(16) H(16) 2.999 3_656
H(16) H(17) 3.546 3_656
H(16) H(18) 3.448 3_656
H(17) C(11) 3.461 2_645
H(17) H(1) 3.455 2_645
H(17) H(3) 2.659 2_645
H(17) H(16) 3.546 3_656
H(17) H(18) 3.412 3_655
H(18) H(1) 2.806 4_455
H(18) H(16) 3.448 3_656
H(18) H(17) 3.412 3_655
H(18) H(18) 3.243 3_655

loop_
_geom_torsion_atom_site_label_1
_geom_torsion_atom_site_label_2
_geom_torsion_atom_site_label_3
_geom_torsion_atom_site_label_4
_geom_torsion
C(1) S(1) C(3) S(5) 176.2(3)
C(1) S(1) C(3) C(4) -3.9(3)
C(3) S(1) C(1) S(2) 7.4(2)
C(3) S(1) C(1) C(2) -176.1(3)
C(1) S(2) C(4) S(6) -177.1(3)
C(1) S(2) C(4) C(3) 5.2(3)
C(4) S(2) C(1) S(1) -7.8(2)
C(4) S(2) C(1) C(2) 175.7(3)
C(2) S(3) C(5) S(7) -176.4(2)
C(2) S(3) C(5) C(6) 4.6(3)
C(5) S(3) C(2) S(4) -9.6(2)
C(5) S(3) C(2) C(1) 169.8(3)
C(2) S(4) C(6) S(8) 174.8(3)
C(2) S(4) C(6) C(5) -7.5(3)
C(6) S(4) C(2) S(3) 10.4(2)
C(6) S(4) C(2) C(1) -169.0(3)
C(3) S(5) C(7) S(6) 1.0(3)
C(3) S(5) C(7) C(9) 176.3(3)
C(7) S(5) C(3) S(1) 178.7(3)
C(7) S(5) C(3) C(4) -1.1(3)
C(4) S(6) C(7) S(5) -0.5(3)
C(4) S(6) C(7) C(9) -175.8(3)
C(7) S(6) C(4) S(2) -178.1(3)
C(7) S(6) C(4) C(3) -0.4(3)
C(5) S(7) C(8) S(8) 0.3(3)
C(5) S(7) C(8) C(10) -178.0(3)
C(8) S(7) C(5) S(3) -179.7(3)
C(8) S(7) C(5) C(6) -0.6(3)
C(6) S(8) C(8) S(7) -0.0(3)
C(6) S(8) C(8) C(10) 178.4(3)
C(8) S(8) C(6) S(4) 177.2(3)
C(8) S(8) C(6) C(5) -0.5(4)
S(1) C(1) C(2) S(3) 1.4(5)
S(1) C(1) C(2) S(4) -179.3(2)
S(2) C(1) C(2) S(3) 177.7(2)
S(2) C(1) C(2) S(4) -3.0(5)
S(1) C(3) C(4) S(2) -0.9(4)
S(1) C(3) C(4) S(6) -178.8(2)
S(5) C(3) C(4) S(2) 178.9(2)
S(5) C(3) C(4) S(6) 1.1(5)
S(3) C(5) C(6) S(4) 2.1(4)
S(3) C(5) C(6) S(8) 179.9(2)
S(7) C(5) C(6) S(4) -177.1(2)
S(7) C(5) C(6) S(8) 0.8(5)
S(5) C(7) C(9) C(11) -79.2(5)
S(5) C(7) C(9) C(13) 38.0(5)
S(5) C(7) C(9) C(15) 156.2(4)
S(6) C(7) C(9) C(11) 96.4(5)
S(6) C(7) C(9) C(13) -146.4(4)
S(6) C(7) C(9) C(15) -28.2(5)
S(7) C(8) C(10) C(12) -127.5(6)
S(7) C(8) C(10) C(14) -8.5(11)
S(7) C(8) C(10) C(16) 108.1(11)
S(8) C(8) C(10) C(12) 54.0(7)
S(8) C(8) C(10) C(14) 173.1(9)
S(8) C(8) C(10) C(16) -70.3(12)
